data_1503048
loop_
_publ_author_name
'Kao, Tzu-Ting'
'Syu, Siang-en'
'Jhang, Yi-Wun'
'Lin, Wenwei'

_publ_section_title
;
 Preparation of tetrasubstituted furans via intramolecular Wittig
 reactions with phosphorus ylides as intermediates.
;
_journal_issue 13
_journal_name_full 'Organic letters'
_journal_page_first 3066
_journal_page_last 3069
_journal_paper_doi 10.1021/ol101080q
_journal_volume 12
_journal_year 2010
_chemical_formula_moiety 'C29 H18 Br2 O2'
_chemical_formula_sum 'C29 H18 Br2 O2'
_chemical_formula_weight 558.25
_chemical_name_systematic
;
 ?
;
_space_group_IT_number 2
_symmetry_cell_setting triclinic
_symmetry_space_group_name_Hall '-P 1'
_symmetry_space_group_name_H-M 'P -1'
_atom_sites_solution_hydrogens geom
_atom_sites_solution_primary direct
_atom_sites_solution_secondary difmap
_audit_creation_method SHELXL-97
_cell_angle_alpha 105.880(4)
_cell_angle_beta 93.794(4)
_cell_angle_gamma 100.857(4)
_cell_formula_units_Z 2
_cell_length_a 9.8049(8)
_cell_length_b 11.3545(9)
_cell_length_c 12.1899(10)
_cell_measurement_reflns_used 0
_cell_measurement_temperature 200(2)
_cell_measurement_theta_max 0
_cell_measurement_theta_min 0
_cell_volume 1271.95(18)
_computing_molecular_graphics 'Ortep-3 for Windows (Farrugia, 1997)'
_computing_publication_material 'WinGX publication routines (Farrugia, 1999)'
_computing_structure_refinement 'SHELXL-97 (Sheldrick, 1997)'
_computing_structure_solution 'SIR92 (Giacovazzo et al, 1993)'
_diffrn_ambient_temperature 200(2)
_diffrn_measured_fraction_theta_full 0.967
_diffrn_measured_fraction_theta_max 0.967
_diffrn_radiation_monochromator graphite
_diffrn_radiation_source 'fine-focus sealed tube'
_diffrn_radiation_type MoK\a
_diffrn_radiation_wavelength 0.71073
_diffrn_reflns_av_R_equivalents 0.0490
_diffrn_reflns_av_sigmaI/netI 0.0846
_diffrn_reflns_limit_h_max 8
_diffrn_reflns_limit_h_min -11
_diffrn_reflns_limit_k_max 13
_diffrn_reflns_limit_k_min -10
_diffrn_reflns_limit_l_max 11
_diffrn_reflns_limit_l_min -14
_diffrn_reflns_number 7976
_diffrn_reflns_theta_full 25.02
_diffrn_reflns_theta_max 25.02
_diffrn_reflns_theta_min 1.75
_exptl_absorpt_coefficient_mu 3.209
_exptl_absorpt_correction_T_max 0.3752
_exptl_absorpt_correction_T_min 0.1999
_exptl_absorpt_correction_type multi-scan
_exptl_crystal_colour colorless
_exptl_crystal_density_diffrn 1.458
_exptl_crystal_density_method 'not measured'
_exptl_crystal_description prism
_exptl_crystal_F_000 556
_exptl_crystal_size_max 0.74
_exptl_crystal_size_mid 0.70
_exptl_crystal_size_min 0.38
_refine_diff_density_max 0.761
_refine_diff_density_min -1.074
_refine_diff_density_rms 0.085
_refine_ls_extinction_method none
_refine_ls_goodness_of_fit_ref 0.677
_refine_ls_hydrogen_treatment fixed
_refine_ls_matrix_type full
_refine_ls_number_parameters 298
_refine_ls_number_reflns 4340
_refine_ls_number_restraints 0
_refine_ls_restrained_S_all 0.677
_refine_ls_R_factor_all 0.0843
_refine_ls_R_factor_gt 0.0531
_refine_ls_shift/su_max 0.000
_refine_ls_shift/su_mean 0.000
_refine_ls_structure_factor_coef Fsqd
_refine_ls_weighting_details 'calc w=1/[\s^2^(Fo^2^)+(0.2000P)^2^+0.0000P] where P=(Fo^2^+2Fc^2^)/3'
_refine_ls_weighting_scheme calc
_refine_ls_wR_factor_gt 0.1604
_refine_ls_wR_factor_ref 0.1894
_reflns_number_gt 2972
_reflns_number_total 4340
_reflns_threshold_expression >2sigma(I)
_cod_data_source_file ol101080q_si_007.cif
_cod_data_source_block a10294
_cod_database_code 1503048

loop_
_symmetry_equiv_pos_as_xyz
'x, y, z'
'-x, -y, -z'

loop_
_atom_site_label
_atom_site_type_symbol
_atom_site_fract_x
_atom_site_fract_y
_atom_site_fract_z
_atom_site_U_iso_or_equiv
_atom_site_adp_type
_atom_site_occupancy
_atom_site_symmetry_multiplicity
_atom_site_calc_flag
_atom_site_refinement_flags
C1 C 0.6304(5) 0.7373(4) 0.6120(4) 0.0305(11) Uani 1 1 d .
C2 C 0.5007(5) 0.7480(5) 0.6452(4) 0.0383(12) Uani 1 1 d .
H2 H 0.4421 0.6804 0.6625 0.046 Uiso 1 1 calc R
C3 C 0.4567(6) 0.8594(6) 0.6532(5) 0.0451(14) Uani 1 1 d .
H3 H 0.3673 0.8681 0.6756 0.054 Uiso 1 1 calc R
C4 C 0.5442(6) 0.9581(6) 0.6282(5) 0.0467(14) Uani 1 1 d .
H4 H 0.5149 1.0346 0.6344 0.056 Uiso 1 1 calc R
C5 C 0.6746(5) 0.9445(5) 0.5941(5) 0.0371(12) Uani 1 1 d .
H5 H 0.7332 1.0119 0.5765 0.045 Uiso 1 1 calc R
C6 C 0.7204(5) 0.8341(5) 0.5854(4) 0.0315(11) Uani 1 1 d .
C7 C 0.8589(5) 0.8221(4) 0.5442(4) 0.0303(11) Uani 1 1 d .
C8 C 0.8787(5) 0.7388(4) 0.4372(4) 0.0295(11) Uani 1 1 d .
C9 C 0.7649(5) 0.6477(5) 0.3523(4) 0.0334(12) Uani 1 1 d .
C10 C 0.7851(5) 0.5195(5) 0.2951(4) 0.0334(11) Uani 1 1 d .
C11 C 0.7053(6) 0.4521(6) 0.1906(5) 0.0506(15) Uani 1 1 d .
H11 H 0.6399 0.4881 0.1569 0.061 Uiso 1 1 calc R
C12 C 0.7212(8) 0.3332(6) 0.1358(5) 0.065(2) Uani 1 1 d .
H12 H 0.6664 0.2874 0.0644 0.078 Uiso 1 1 calc R
C13 C 0.8165(7) 0.2794(6) 0.1840(6) 0.0574(17) Uani 1 1 d .
H13 H 0.8280 0.1976 0.1456 0.069 Uiso 1 1 calc R
C14 C 0.8938(6) 0.3458(5) 0.2876(5) 0.0486(15) Uani 1 1 d .
H14 H 0.9576 0.3086 0.3216 0.058 Uiso 1 1 calc R
C15 C 0.8808(6) 0.4648(5) 0.3430(5) 0.0377(12) Uani 1 1 d .
H15 H 0.9368 0.5101 0.4141 0.045 Uiso 1 1 calc R
C16 C 1.0197(5) 0.7640(4) 0.4289(4) 0.0273(10) Uani 1 1 d .
C17 C 1.1063(5) 0.7205(4) 0.3392(4) 0.0316(11) Uani 1 1 d .
C18 C 1.0534(6) 0.6850(5) 0.2238(5) 0.0391(13) Uani 1 1 d .
H18 H 0.9599 0.6893 0.2026 0.047 Uiso 1 1 calc R
C19 C 1.1352(7) 0.6433(6) 0.1393(5) 0.0530(16) Uani 1 1 d .
H19 H 1.0975 0.6192 0.0606 0.064 Uiso 1 1 calc R
C20 C 1.2711(7) 0.6366(6) 0.1688(6) 0.0581(17) Uani 1 1 d .
H20 H 1.3272 0.6077 0.1108 0.070 Uiso 1 1 calc R
C21 C 1.3249(6) 0.6722(5) 0.2833(6) 0.0510(16) Uani 1 1 d .
H21 H 1.4188 0.6679 0.3034 0.061 Uiso 1 1 calc R
C22 C 1.2453(5) 0.7140(5) 0.3693(5) 0.0402(13) Uani 1 1 d .
H22 H 1.2838 0.7380 0.4478 0.048 Uiso 1 1 calc R
C23 C 0.9885(5) 0.8893(4) 0.5959(4) 0.0311(11) Uani 1 1 d .
C24 C 1.0446(5) 0.9835(4) 0.7064(4) 0.0343(12) Uani 1 1 d .
C25 C 1.1788(5) 1.0566(5) 0.7217(5) 0.0371(12) Uani 1 1 d .
H25 H 1.2334 1.0462 0.6596 0.045 Uiso 1 1 calc R
C26 C 1.2344(7) 1.1446(5) 0.8262(5) 0.0473(14) Uani 1 1 d .
H26 H 1.3255 1.1957 0.8359 0.057 Uiso 1 1 calc R
C27 C 1.1527(8) 1.1564(5) 0.9175(5) 0.0537(17) Uani 1 1 d .
C28 C 1.0195(7) 1.0854(6) 0.9039(5) 0.0546(16) Uani 1 1 d .
H28 H 0.9648 1.0964 0.9659 0.066 Uiso 1 1 calc R
C29 C 0.9654(6) 0.9977(5) 0.7996(5) 0.0439(14) Uani 1 1 d .
H29 H 0.8742 0.9468 0.7907 0.053 Uiso 1 1 calc R
O1 O 0.6571(4) 0.6803(4) 0.3307(3) 0.0457(10) Uani 1 1 d .
O2 O 1.0880(3) 0.8561(3) 0.5253(3) 0.0315(8) Uani 1 1 d .
Br1 Br 0.68969(6) 0.58541(5) 0.60899(5) 0.0450(2) Uani 1 1 d .
Br2 Br 1.22477(10) 1.27749(8) 1.06135(6) 0.0861(3) Uani 1 1 d .

loop_
_atom_site_aniso_label
_atom_site_aniso_U_11
_atom_site_aniso_U_22
_atom_site_aniso_U_33
_atom_site_aniso_U_23
_atom_site_aniso_U_13
_atom_site_aniso_U_12
C1 0.037(3) 0.028(3) 0.028(3) 0.006(2) 0.010(2) 0.012(2)
C2 0.041(3) 0.049(3) 0.027(3) 0.011(2) 0.016(2) 0.011(3)
C3 0.042(3) 0.060(4) 0.038(3) 0.016(3) 0.017(3) 0.018(3)
C4 0.059(4) 0.046(3) 0.048(3) 0.020(3) 0.017(3) 0.029(3)
C5 0.035(3) 0.040(3) 0.042(3) 0.017(3) 0.020(2) 0.010(2)
C6 0.032(2) 0.037(3) 0.027(3) 0.009(2) 0.007(2) 0.013(2)
C7 0.034(3) 0.028(2) 0.034(3) 0.014(2) 0.007(2) 0.011(2)
C8 0.032(2) 0.030(3) 0.028(3) 0.010(2) 0.006(2) 0.010(2)
C9 0.037(3) 0.039(3) 0.028(3) 0.016(2) 0.008(2) 0.008(2)
C10 0.035(3) 0.036(3) 0.026(3) 0.008(2) 0.009(2) 0.000(2)
C11 0.059(4) 0.054(4) 0.034(3) 0.014(3) -0.003(3) -0.001(3)
C12 0.096(5) 0.057(4) 0.026(3) -0.002(3) 0.009(3) -0.004(4)
C13 0.077(4) 0.040(3) 0.052(4) 0.003(3) 0.026(3) 0.015(3)
C14 0.052(3) 0.039(3) 0.055(4) 0.011(3) 0.009(3) 0.013(3)
C15 0.044(3) 0.032(3) 0.037(3) 0.009(2) 0.006(2) 0.008(2)
C16 0.030(2) 0.029(3) 0.023(2) 0.008(2) 0.003(2) 0.006(2)
C17 0.029(2) 0.027(2) 0.043(3) 0.015(2) 0.008(2) 0.008(2)
C18 0.036(3) 0.044(3) 0.039(3) 0.016(3) 0.007(2) 0.006(2)
C19 0.058(4) 0.067(4) 0.036(3) 0.012(3) 0.022(3) 0.019(3)
C20 0.064(4) 0.049(4) 0.067(5) 0.014(3) 0.032(4) 0.023(3)
C21 0.041(3) 0.040(3) 0.076(5) 0.015(3) 0.017(3) 0.018(3)
C22 0.033(3) 0.042(3) 0.050(3) 0.014(3) 0.005(3) 0.015(2)
C23 0.036(3) 0.028(3) 0.035(3) 0.012(2) 0.012(2) 0.014(2)
C24 0.047(3) 0.025(2) 0.031(3) 0.008(2) 0.003(2) 0.008(2)
C25 0.046(3) 0.036(3) 0.031(3) 0.008(2) 0.008(2) 0.014(2)
C26 0.058(4) 0.033(3) 0.041(3) 0.001(2) -0.004(3) 0.006(3)
C27 0.090(5) 0.033(3) 0.033(3) -0.001(2) -0.001(3) 0.017(3)
C28 0.084(5) 0.045(3) 0.035(3) 0.007(3) 0.014(3) 0.018(3)
C29 0.061(4) 0.038(3) 0.031(3) 0.006(2) 0.013(3) 0.008(3)
O1 0.0330(19) 0.057(2) 0.050(2) 0.015(2) 0.0018(17) 0.0166(18)
O2 0.0321(17) 0.0297(18) 0.0301(19) 0.0042(15) 0.0044(15) 0.0063(15)
Br1 0.0579(4) 0.0347(4) 0.0483(4) 0.0183(3) 0.0142(3) 0.0122(3)
Br2 0.1226(7) 0.0694(5) 0.0416(4) -0.0135(4) -0.0030(4) 0.0095(5)

loop_
_atom_type_symbol
_atom_type_description
_atom_type_scat_dispersion_real
_atom_type_scat_dispersion_imag
_atom_type_scat_source
C C 0.0033 0.0016 'International Tables Vol C Tables 4.2.6.8 and 6.1.1.4'
H H 0.0000 0.0000 'International Tables Vol C Tables 4.2.6.8 and 6.1.1.4'
N N 0.0061 0.0033 'International Tables Vol C Tables 4.2.6.8 and 6.1.1.4'
O O 0.0106 0.0060 'International Tables Vol C Tables 4.2.6.8 and 6.1.1.4'
Cl Cl 0.1484 0.1585 'International Tables Vol C Tables 4.2.6.8 and 6.1.1.4'
Br Br -0.2901 2.4595 'International Tables Vol C Tables 4.2.6.8 and 6.1.1.4'

loop_
_geom_angle_atom_site_label_1
_geom_angle_atom_site_label_2
_geom_angle_atom_site_label_3
_geom_angle
C2 C1 C6 122.7(5)
C2 C1 Br1 117.5(4)
C6 C1 Br1 119.8(4)
C1 C2 C3 119.0(5)
C1 C2 H2 120.5
C3 C2 H2 120.5
C2 C3 C4 119.8(5)
C2 C3 H3 120.1
C4 C3 H3 120.1
C3 C4 C5 119.9(5)
C3 C4 H4 120.0
C5 C4 H4 120.0
C6 C5 C4 121.1(5)
C6 C5 H5 119.4
C4 C5 H5 119.4
C5 C6 C1 117.4(4)
C5 C6 C7 119.2(4)
C1 C6 C7 123.4(4)
C23 C7 C8 106.7(4)
C23 C7 C6 128.1(5)
C8 C7 C6 125.2(4)
C16 C8 C7 106.6(4)
C16 C8 C9 128.2(5)
C7 C8 C9 125.2(4)
O1 C9 C10 121.4(5)
O1 C9 C8 119.1(5)
C10 C9 C8 119.5(4)
C11 C10 C15 119.0(5)
C11 C10 C9 118.6(5)
C15 C10 C9 122.3(4)
C12 C11 C10 120.0(6)
C12 C11 H11 120.0
C10 C11 H11 120.0
C11 C12 C13 120.7(6)
C11 C12 H12 119.7
C13 C12 H12 119.7
C14 C13 C12 119.1(6)
C14 C13 H13 120.4
C12 C13 H13 120.4
C13 C14 C15 121.2(6)
C13 C14 H14 119.4
C15 C14 H14 119.4
C14 C15 C10 120.0(5)
C14 C15 H15 120.0
C10 C15 H15 120.0
O2 C16 C8 109.5(4)
O2 C16 C17 116.1(4)
C8 C16 C17 134.3(4)
C18 C17 C16 120.9(4)
C18 C17 C22 119.0(5)
C16 C17 C22 120.2(5)
C19 C18 C17 120.8(5)
C19 C18 H18 119.6
C17 C18 H18 119.6
C20 C19 C18 120.3(6)
C20 C19 H19 119.9
C18 C19 H19 119.9
C19 C20 C21 119.4(6)
C19 C20 H20 120.3
C21 C20 H20 120.3
C20 C21 C22 121.4(5)
C20 C21 H21 119.3
C22 C21 H21 119.3
C21 C22 C17 119.2(5)
C21 C22 H22 120.4
C17 C22 H22 120.4
O2 C23 C7 109.8(4)
O2 C23 C24 114.8(4)
C7 C23 C24 135.4(5)
C25 C24 C29 119.1(5)
C25 C24 C23 120.2(5)
C29 C24 C23 120.6(5)
C26 C25 C24 121.0(5)
C26 C25 H25 119.5
C24 C25 H25 119.5
C27 C26 C25 118.4(6)
C27 C26 H26 120.8
C25 C26 H26 120.8
C28 C27 C26 121.4(5)
C28 C27 Br2 119.1(5)
C26 C27 Br2 119.5(5)
C27 C28 C29 119.7(6)
C27 C28 H28 120.1
C29 C28 H28 120.1
C28 C29 C24 120.3(6)
C28 C29 H29 119.9
C24 C29 H29 119.9
C16 O2 C23 107.4(4)

loop_
_geom_bond_atom_site_label_1
_geom_bond_atom_site_label_2
_geom_bond_distance
C1 C2 1.377(7)
C1 C6 1.399(7)
C1 Br1 1.913(5)
C2 C3 1.393(8)
C2 H2 0.9500
C3 C4 1.394(8)
C3 H3 0.9500
C4 C5 1.394(8)
C4 H4 0.9500
C5 C6 1.390(7)
C5 H5 0.9500
C6 C7 1.496(7)
C7 C23 1.363(7)
C7 C8 1.436(7)
C8 C16 1.374(7)
C8 C9 1.487(7)
C9 O1 1.220(6)
C9 C10 1.488(7)
C10 C11 1.389(7)
C10 C15 1.398(7)
C11 C12 1.375(9)
C11 H11 0.9500
C12 C13 1.390(10)
C12 H12 0.9500
C13 C14 1.368(9)
C13 H13 0.9500
C14 C15 1.369(8)
C14 H14 0.9500
C15 H15 0.9500
C16 O2 1.373(5)
C16 C17 1.465(7)
C17 C18 1.387(7)
C17 C22 1.409(6)
C18 C19 1.383(8)
C18 H18 0.9500
C19 C20 1.378(9)
C19 H19 0.9500
C20 C21 1.380(9)
C20 H20 0.9500
C21 C22 1.382(9)
C21 H21 0.9500
C22 H22 0.9500
C23 O2 1.380(6)
C23 C24 1.468(7)
C24 C25 1.388(7)
C24 C29 1.408(8)
C25 C26 1.388(7)
C25 H25 0.9500
C26 C27 1.405(9)
C26 H26 0.9500
C27 C28 1.372(9)
C27 Br2 1.902(6)
C28 C29 1.381(8)
C28 H28 0.9500
C29 H29 0.9500
